data_2008155
loop_
_publ_author_name
'Kundu, Nitya G.'
'Khan, M. Wahab'
'Guha, Subhadra'
'Mukherjee, Alok K.'

_publ_section_title
;
 Two (<i>Z</i>)-3-aryl(alkyl)ideneisoindolin-1-ones
;
_journal_issue 2
_journal_name_full 'Acta Crystallographica Section C'
_journal_page_first 239
_journal_page_last 241
_journal_paper_doi 10.1107/S0108270198009962
_journal_volume 55
_journal_year 1999
_chemical_formula_analytical 'C16 H13 N O2'
_chemical_formula_moiety 'C16 H13 N O2'
_chemical_formula_structural 'C16 H13 N O2'
_chemical_formula_sum 'C16 H13 N O2'
_chemical_formula_weight 251.27
_chemical_melting_point 473.0(10)
_chemical_name_common (Z)-3-(p-methoxy)benzylideneisoindolin-1-one
_chemical_name_systematic
;
(Z)-3-(p-methoxy)benzylideneisoindolin-1-one
;
_space_group_IT_number 14
_symmetry_cell_setting monoclinic
_symmetry_space_group_name_Hall '-P 2yn'
_symmetry_space_group_name_H-M 'P 1 21/n 1'
_audit_creation_method SHELXL
_cell_angle_alpha 90.00
_cell_angle_beta 90.92(3)
_cell_angle_gamma 90.00
_cell_formula_units_Z 4
_cell_length_a 13.130(9)
_cell_length_b 5.149(2)
_cell_length_c 18.166(3)
_cell_measurement_reflns_used 25
_cell_measurement_temperature 293(2)
_cell_measurement_theta_max 20
_cell_measurement_theta_min 10
_cell_volume 1228.0(10)
_computing_cell_refinement 'CAD-4 Software'
_computing_data_collection 'CAD-4 Software (Enraf-Nonius, 1989)'
_computing_data_reduction 'CAD-4 Software'
_computing_molecular_graphics 'ZORTEP (Zsolnai, 1995)'
_computing_publication_material SHELXL93
_computing_structure_refinement 'SHELXL93 (Sheldrick, 1993)'
_computing_structure_solution 'MULTAN88 (Debaerdemaeker et al., 1988)'
_diffrn_ambient_temperature 293(2)
_diffrn_measurement_device 'Enraf-Nonius CAD-4'
_diffrn_measurement_method \w-2\q
_diffrn_radiation_monochromator graphite
_diffrn_radiation_source 'fine-focus sealed tube'
_diffrn_radiation_type CuK\a
_diffrn_radiation_wavelength 1.5418
_diffrn_reflns_av_R_equivalents 0.017
_diffrn_reflns_av_sigmaI/netI 0.0159
_diffrn_reflns_limit_h_max 15
_diffrn_reflns_limit_h_min 0
_diffrn_reflns_limit_k_max 6
_diffrn_reflns_limit_k_min 0
_diffrn_reflns_limit_l_max 22
_diffrn_reflns_limit_l_min -22
_diffrn_reflns_number 2499
_diffrn_reflns_theta_max 73.43
_diffrn_reflns_theta_min 4.12
_diffrn_standards_decay_% 2
_diffrn_standards_interval_count 100
_diffrn_standards_number 3
_exptl_absorpt_coefficient_mu 0.726
_exptl_absorpt_correction_T_max 0.864
_exptl_absorpt_correction_T_min 0.782
_exptl_absorpt_correction_type 'empirical (North et al., 1968)'
_exptl_crystal_colour colourless
_exptl_crystal_density_diffrn 1.359
_exptl_crystal_density_method 'not measured'
_exptl_crystal_description prism
_exptl_crystal_F_000 528
_exptl_crystal_size_max 0.40
_exptl_crystal_size_mid 0.30
_exptl_crystal_size_min 0.20
_refine_diff_density_max 0.165
_refine_diff_density_min -0.289
_refine_ls_extinction_method none
_refine_ls_goodness_of_fit_all 1.068
_refine_ls_goodness_of_fit_obs 1.108
_refine_ls_hydrogen_treatment noref
_refine_ls_matrix_type full
_refine_ls_number_parameters 172
_refine_ls_number_reflns 2390
_refine_ls_number_restraints 0
_refine_ls_restrained_S_all 1.068
_refine_ls_restrained_S_obs 1.108
_refine_ls_R_factor_all 0.057
_refine_ls_R_factor_obs 0.049
_refine_ls_shift/esd_max -0.088
_refine_ls_shift/esd_mean 0.017
_refine_ls_structure_factor_coef Fsqd
_refine_ls_weighting_details 'w = 1/[\s^2^(Fo^2^)+(0.0671P)^2^+0.3060P] where P = (Fo^2^+2Fc^2^)/3'
_refine_ls_weighting_scheme calc
_refine_ls_wR_factor_all 0.128
_refine_ls_wR_factor_obs 0.121
_reflns_number_observed 2021
_reflns_number_total 2390
_reflns_observed_criterion I>2\s(I)
_cod_data_source_file ha1225.cif
_cod_data_source_block 2
_cod_depositor_comments
;
The following automatic conversions were performed:
'_symmetry_cell_setting' value 'Monoclinic' changed to 'monoclinic'
according to '/home/saulius/struct/CIF-dictionaries/cif_core.dic'
dictionary named 'cif_core.dic' version 2.4.1 from 2010-06-29.

Automatic conversion script
Id: cif_fix_enum 1527 2010-12-29 10:47:43Z saulius 

The following automatic conversions were performed:

'_refine_ls_weighting_scheme' value 'calc w =
1/[\s^2^(Fo^2^)+(0.0671P)^2^+0.3060P] where P = (Fo^2^+2Fc^2^)/3' was
changed to 'calc'. New tag '_refine_ls_weighting_details' was
created. The value of the new tag was set to 'w =
1/[\s^2^(Fo^2^)+(0.0671P)^2^+0.3060P] where P = (Fo^2^+2Fc^2^)/3'.

Automatic conversion script
Id: cif_fix_values 3143 2015-03-26 13:38:13Z robertas 
;
_cod_original_sg_symbol_H-M 'P 21/n'
_cod_database_code 2008155

loop_
_symmetry_equiv_pos_as_xyz
'x, y, z'
'-x+1/2, y+1/2, -z+1/2'
'-x, -y, -z'
'x-1/2, -y-1/2, z-1/2'

loop_
_atom_site_aniso_label
_atom_site_aniso_U_11
_atom_site_aniso_U_22
_atom_site_aniso_U_33
_atom_site_aniso_U_12
_atom_site_aniso_U_13
_atom_site_aniso_U_23
N 0.0363(7) 0.0484(7) 0.0453(7) 0.0029(6) 0.0052(5) 0.0087(6)
O1 0.0352(6) 0.0731(9) 0.0716(8) 0.0072(6) 0.0071(5) 0.0235(7)
O2 0.0583(8) 0.0731(9) 0.0608(7) 0.0032(7) 0.0198(6) 0.0176(7)
C1 0.0401(8) 0.0420(8) 0.0385(7) 0.0038(6) 0.0038(6) -0.0042(6)
C2 0.0414(8) 0.0535(9) 0.0527(9) 0.0102(7) 0.0053(7) 0.0027(8)
C3 0.0550(10) 0.0516(10) 0.0515(9) 0.0146(8) 0.0023(7) 0.0054(8)
C4 0.0597(10) 0.0483(9) 0.0469(9) 0.0040(8) 0.0087(7) 0.0052(7)
C5 0.0440(8) 0.0524(9) 0.0496(9) 0.0021(7) 0.0089(7) 0.0030(7)
C6 0.0385(8) 0.0426(8) 0.0413(7) 0.0027(6) 0.0033(6) -0.0015(6)
C7 0.0365(8) 0.0497(9) 0.0473(8) 0.0017(7) 0.0054(6) 0.0032(7)
C8 0.0384(8) 0.0412(8) 0.0403(7) 0.0034(6) 0.0026(6) -0.0023(6)
C9 0.0378(8) 0.0504(9) 0.0457(8) 0.0055(7) 0.0046(6) 0.0000(7)
C10 0.0353(7) 0.0495(9) 0.0420(7) 0.0002(7) 0.0053(6) -0.0040(7)
C11 0.0405(9) 0.0644(11) 0.0557(9) 0.0102(8) 0.0085(7) 0.0066(8)
C12 0.0391(8) 0.0745(12) 0.0581(10) 0.0067(8) 0.0165(7) 0.0069(9)
C13 0.0435(8) 0.0546(10) 0.0428(8) -0.0029(7) 0.0085(6) -0.0003(7)
C14 0.0414(8) 0.0511(9) 0.0526(9) 0.0029(7) 0.0053(7) 0.0026(8)
C15 0.0345(8) 0.0519(9) 0.0534(9) 0.0022(7) 0.0106(6) 0.0000(7)
C16 0.0762(14) 0.0816(15) 0.0635(12) -0.0035(11) 0.0052(10) 0.0244(11)

loop_
_atom_site_label
_atom_site_fract_x
_atom_site_fract_y
_atom_site_fract_z
_atom_site_U_iso_or_equiv
_atom_site_thermal_displace_type
_atom_site_calc_flag
_atom_site_refinement_flags
_atom_site_occupancy
_atom_site_disorder_group
_atom_site_type_symbol
N 0.62849(9) 0.3302(3) 0.02221(7) 0.0433(3) Uani d . 1 . N
H1 0.6151 0.4539 -0.0082 0.062 Uiso calc . 1 . H
O1 0.46548(8) 0.2612(3) 0.06282(7) 0.0599(4) Uani d . 1 . O
O2 0.94717(10) 0.9687(3) -0.21245(7) 0.0638(4) Uani d . 1 . O
C1 0.71378(11) 0.0308(3) 0.08985(8) 0.0402(3) Uani d . 1 . C
C2 0.78358(12) -0.1304(3) 0.12460(9) 0.0492(4) Uani d . 1 . C
H2 0.8526 -0.1206 0.1143 0.060 Uiso calc . 1 . H
C3 0.74788(13) -0.3042(4) 0.17444(9) 0.0527(4) Uani d . 1 . C
H3 0.7935 -0.4149 0.1984 0.064 Uiso calc . 1 . H
C4 0.64504(14) -0.3200(3) 0.19031(9) 0.0515(4) Uani d . 1 . C
H4 0.6230 -0.4417 0.2244 0.064 Uiso calc . 1 . H
C5 0.57542(12) -0.1591(3) 0.15657(9) 0.0486(4) Uani d . 1 . C
H5 0.5065 -0.1685 0.1672 0.057 Uiso calc . 1 . H
C6 0.61146(11) 0.0157(3) 0.10666(8) 0.0408(3) Uani d . 1 . C
C7 0.55668(11) 0.2105(3) 0.06314(9) 0.0444(4) Uani d . 1 . C
C8 0.72657(11) 0.2314(3) 0.03469(8) 0.0399(3) Uani d . 1 . C
C9 0.81502(11) 0.2922(3) 0.00380(9) 0.0446(4) Uani d . 1 . C
H9 0.8699 0.1954 0.0217 0.049 Uiso calc . 1 . H
C10 0.84223(11) 0.4775(3) -0.05167(8) 0.0422(4) Uani d . 1 . C
C11 0.94003(13) 0.4609(4) -0.08021(10) 0.0534(4) Uani d . 1 . C
H11 0.9841 0.3330 -0.0626 0.069 Uiso calc . 1 . H
C12 0.97230(13) 0.6259(4) -0.13272(10) 0.0571(5) Uani d . 1 . C
H12 1.0380 0.6111 -0.1506 0.077 Uiso calc . 1 . H
C13 0.90806(12) 0.8162(3) -0.15988(9) 0.0469(4) Uani d . 1 . C
C14 0.81174(12) 0.8402(3) -0.13199(9) 0.0483(4) Uani d . 1 . C
H14 0.7684 0.9698 -0.1495 0.063 Uiso calc . 1 . H
C15 0.77981(11) 0.6736(3) -0.07864(9) 0.0465(4) Uani d . 1 . C
H15 0.7147 0.6923 -0.0600 0.059 Uiso calc . 1 . H
C16 0.8792(2) 1.1283(5) -0.25215(12) 0.0737(6) Uani d . 1 . C
H16A 0.9134 1.2026 -0.2935 0.085 Uiso calc . 1 . H
H16B 0.8554 1.2648 -0.2208 0.084 Uiso calc . 1 . H
H16C 0.8223 1.0268 -0.2694 0.092 Uiso calc . 1 . H

loop_
_atom_type_symbol
_atom_type_description
_atom_type_scat_dispersion_real
_atom_type_scat_dispersion_imag
_atom_type_scat_source
C C 0.0181 0.0091 'International Tables Vol C Tables 4.2.6.8 and 6.1.1.4'
N N 0.0311 0.0180 'International Tables Vol C Tables 4.2.6.8 and 6.1.1.4'
O O 0.0492 0.0322 'International Tables Vol C Tables 4.2.6.8 and 6.1.1.4'
H H 0.0000 0.0000 'International Tables Vol C Tables 4.2.6.8 and 6.1.1.4'

loop_
_geom_angle_atom_site_label_1
_geom_angle_atom_site_label_2
_geom_angle_atom_site_label_3
_geom_angle
_geom_angle_publ_flag
C7 N C8 113.05(13) yes
C7 N H1 123.47(14) no
C8 N H1 123.47(13) no
C13 O2 C16 117.37(15) yes
C2 C1 C6 120.27(15) no
C2 C1 C8 131.31(14) no
C6 C1 C8 108.42(13) no
C3 C2 C1 117.8(2) no
C3 C2 H2 121.1(2) no
C1 C2 H2 121.1(2) no
C2 C3 C4 121.6(2) no
C2 C3 H3 119.2(2) no
C4 C3 H3 119.2(2) no
C5 C4 C3 121.0(2) no
C5 C4 H4 119.5(2) no
C3 C4 H4 119.5(2) no
C6 C5 C4 117.3(2) no
C6 C5 H5 121.3(2) no
C4 C5 H5 121.3(2) no
C5 C6 C1 122.04(14) no
C5 C6 C7 129.70(15) no
C1 C6 C7 108.25(13) no
O1 C7 N 126.0(2) yes
O1 C7 C6 128.45(15) no
N C7 C6 105.54(13) no
C9 C8 N 130.6(2) no
C9 C8 C1 124.64(14) no
N C8 C1 104.72(12) yes
C8 C9 C10 132.7(2) yes
C8 C9 H9 113.7(2) no
C10 C9 H9 113.65(15) no
C15 C10 C11 117.14(15) no
C15 C10 C9 125.43(14) no
C11 C10 C9 117.42(14) no
C12 C11 C10 121.7(2) no
C12 C11 H11 119.2(2) no
C10 C11 H11 119.2(2) no
C11 C12 C13 120.2(2) no
C11 C12 H12 119.9(2) no
C13 C12 H12 119.9(2) no
O2 C13 C14 125.0(2) no
O2 C13 C12 115.51(15) no
C14 C13 C12 119.5(2) no
C15 C14 C13 120.0(2) no
C15 C14 H14 120.0(2) no
C13 C14 H14 120.0(2) no
C14 C15 C10 121.49(14) no
C14 C15 H15 119.3(2) no
C10 C15 H15 119.3(2) no
O2 C16 H16A 109.5(2) no
O2 C16 H16B 109.5(2) no
H16A C16 H16B 109.5(2) no
O2 C16 H16C 109.5(2) no
H16A C16 H16C 109.5(2) no
H16B C16 H16C 109.5(2) no

loop_
_geom_bond_atom_site_label_1
_geom_bond_atom_site_label_2
_geom_bond_site_symmetry_2
_geom_bond_distance
_geom_bond_publ_flag
N C7 . 1.358(2) yes
N C8 . 1.400(2) yes
N H1 . 0.8600(13) no
O1 C7 . 1.225(2) yes
O2 C13 . 1.345(2) yes
O2 C16 . 1.404(3) yes
C1 C2 . 1.382(2) no
C1 C6 . 1.385(2) no
C1 C8 . 1.451(2) yes
C2 C3 . 1.362(2) no
C2 H2 . 0.930(2) no
C3 C4 . 1.388(3) no
C3 H3 . 0.930(2) no
C4 C5 . 1.371(2) no
C4 H4 . 0.930(2) no
C5 C6 . 1.367(2) no
C5 H5 . 0.930(2) no
C6 C7 . 1.460(2) no
C8 C9 . 1.335(2) yes
C9 C10 . 1.437(2) yes
C9 H9 . 0.930(2) no
C10 C15 . 1.385(2) no
C10 C11 . 1.395(2) no
C11 C12 . 1.350(3) no
C11 H11 . 0.930(2) no
C12 C13 . 1.379(3) no
C12 H12 . 0.930(2) no
C13 C14 . 1.375(2) no
C14 C15 . 1.365(2) no
C14 H14 . 0.930(2) no
C15 H15 . 0.930(2) no
C16 H16A . 0.960(2) no
C16 H16B . 0.960(3) no
C16 H16C . 0.960(2) no

loop_
_geom_torsion_atom_site_label_1
_geom_torsion_atom_site_label_2
_geom_torsion_atom_site_label_3
_geom_torsion_atom_site_label_4
_geom_torsion
_geom_torsion_publ_flag
C6 C1 C2 C3 0.9(2) no
C8 C1 C2 C3 -179.4(2) no
C1 C2 C3 C4 -0.1(3) no
C2 C3 C4 C5 -0.5(3) no
C3 C4 C5 C6 0.3(3) no
C4 C5 C6 C1 0.5(2) no
C4 C5 C6 C7 -179.4(2) no
C2 C1 C6 C5 -1.1(2) no
C8 C1 C6 C5 179.17(15) no
C2 C1 C6 C7 178.85(14) no
C8 C1 C6 C7 -0.9(2) no
C8 N C7 O1 179.6(2) no
C8 N C7 C6 0.1(2) no
C5 C6 C7 O1 0.9(3) no
C1 C6 C7 O1 -179.0(2) no
C5 C6 C7 N -179.5(2) no
C1 C6 C7 N 0.5(2) no
C7 N C8 C9 177.7(2) no
C7 N C8 C1 -0.6(2) no
C2 C1 C8 C9 2.8(3) no
C6 C1 C8 C9 -177.5(2) no
C2 C1 C8 N -178.8(2) no
C6 C1 C8 N 0.9(2) no
N C8 C9 C10 0.6(3) yes
C1 C8 C9 C10 178.6(2) yes
C8 C9 C10 C15 11.2(3) yes
C8 C9 C10 C11 -169.5(2) yes
C15 C10 C11 C12 -1.0(3) no
C9 C10 C11 C12 179.7(2) no
C10 C11 C12 C13 -0.3(3) no
C16 O2 C13 C14 -13.6(3) yes
C16 O2 C13 C12 167.3(2) yes
C11 C12 C13 O2 -179.4(2) no
C11 C12 C13 C14 1.4(3) no
O2 C13 C14 C15 179.8(2) no
C12 C13 C14 C15 -1.0(3) no
C13 C14 C15 C10 -0.4(3) no
C11 C10 C15 C14 1.4(2) no
C9 C10 C15 C14 -179.4(2) no

loop_
_cod_related_entry_id
_cod_related_entry_database
_cod_related_entry_code
1 ChemSpider 21183221
